data_7115088
loop_
_publ_author_name
'Cotton, F. Albert'
'Lin, Chun'
'Murillo, Carlos A.'

_publ_section_title
;
 Supramolecular structures based on dimetal units: simultaneous
 utilization of equatorial and axial connections
;
_journal_issue 1
_journal_name_full 'Chemical Communications'
_journal_page_first 11
_journal_paper_doi 10.1039/b007347o
_journal_year 2001
_chemical_formula_moiety '[Rh2(DAniF)2]2(O2CCH2CO2)2(NCC6H4CN)2(4CH2Cl2)'
_chemical_formula_sum 'C86 H80 Cl8 N12 O16 Rh4'
_chemical_formula_weight 2232.86
_chemical_name_systematic
; 
 ? 
;
_space_group_IT_number 2
_symmetry_cell_setting triclinic
_symmetry_space_group_name_Hall '-P 1'
_symmetry_space_group_name_H-M 'P -1'
_atom_sites_solution_hydrogens geom
_atom_sites_solution_primary direct
_atom_sites_solution_secondary difmap
_audit_creation_method SHELXL
_cell_angle_alpha 65.810(3)
_cell_angle_beta 72.693(3)
_cell_angle_gamma 74.766(3)
_cell_formula_units_Z 1
_cell_length_a 12.708(2)
_cell_length_b 14.378(2)
_cell_length_c 14.997(3)
_cell_measurement_reflns_used 3714
_cell_measurement_temperature 213(2)
_cell_measurement_theta_max 22.52
_cell_measurement_theta_min 2.50
_cell_volume 2355.0(7)
_computing_cell_refinement SAINT
_computing_data_collection SMART
_computing_data_reduction SAINT
_computing_molecular_graphics 'XP (Siemens, 1990)'
_computing_publication_material 'SHELXL-93 (Sheldrick, 1993)'
_computing_structure_refinement 'SHELXL-93 (Sheldrick, 1993)'
_computing_structure_solution 'SHELXS-86 (Sheldrick, 1990)'
_diffrn_ambient_temperature 213(2)
_diffrn_measurement_device 'Bruker SMART area detector'
_diffrn_measurement_method 'Ellipsoid-mask fitting'
_diffrn_radiation_monochromator graphite
_diffrn_radiation_source 'normal-focus sealed tube'
_diffrn_radiation_type MoK\a
_diffrn_radiation_wavelength 0.71073
_diffrn_reflns_av_R_equivalents 0.1285
_diffrn_reflns_av_sigmaI/netI 0.1122
_diffrn_reflns_limit_h_max 13
_diffrn_reflns_limit_h_min -12
_diffrn_reflns_limit_k_max 15
_diffrn_reflns_limit_k_min -15
_diffrn_reflns_limit_l_max 15
_diffrn_reflns_limit_l_min -16
_diffrn_reflns_number 10596
_diffrn_reflns_theta_max 22.60
_diffrn_reflns_theta_min 1.57
_diffrn_standards_number 'none (area detector data)'
_exptl_absorpt_coefficient_mu 0.984
_exptl_absorpt_correction_T_max 0.975
_exptl_absorpt_correction_T_min 0.799
_exptl_absorpt_correction_type 'Analytical (face index)'
_exptl_crystal_colour red
_exptl_crystal_density_diffrn 1.574
_exptl_crystal_density_meas ?
_exptl_crystal_density_method 'not measured'
_exptl_crystal_description 'Triangular plate'
_exptl_crystal_F_000 1124
_exptl_crystal_size_max 0.30
_exptl_crystal_size_mid 0.28
_exptl_crystal_size_min 0.02
_refine_diff_density_max 1.378
_refine_diff_density_min -0.748
_refine_diff_density_rms 0.114
_refine_ls_extinction_method none
_refine_ls_goodness_of_fit_all 1.010
_refine_ls_goodness_of_fit_obs 1.069
_refine_ls_matrix_type full
_refine_ls_number_parameters 578
_refine_ls_number_reflns 6162
_refine_ls_number_restraints 0
_refine_ls_restrained_S_all 1.016
_refine_ls_restrained_S_obs 1.069
_refine_ls_R_factor_all 0.0832
_refine_ls_R_factor_obs 0.0508
_refine_ls_shift/esd_max -0.001
_refine_ls_shift/esd_mean 0.000
_refine_ls_structure_factor_coef Fsqd
_refine_ls_weighting_details 'w=1/[\s^2^(Fo^2^)+(0.0655P)^2^+0.0000P] where P=(Fo^2^+2Fc^2^)/3'
_refine_ls_weighting_scheme calc
_refine_ls_wR_factor_all 0.1402
_refine_ls_wR_factor_obs 0.1193
_reflns_number_observed 4202
_reflns_number_total 6163
_reflns_observed_criterion >2sigma(I)
_cod_data_source_file b007347o.txt
_cod_data_source_block cmpd_2
_cod_depositor_comments
;
The following automatic conversions were performed:

'_symmetry_cell_setting' value 'Triclinic' changed to 'triclinic'
according to
/usr/data/users/saulius/automatic-downloads/retrospective/RSC/lib/dictionaries/cif_core.dic
dictionary named 'cif_core.dic' version 2.4.2 from
2011-04-26.

'_geom_bond_publ_flag' value 'Y' changed to 'y'
according to
/usr/data/users/saulius/automatic-downloads/retrospective/RSC/lib/dictionaries/cif_core.dic
dictionary named 'cif_core.dic' version 2.4.2 from 2011-04-26 (11
times).

'_geom_angle_publ_flag' value 'Y' changed to 'y' according
to
/usr/data/users/saulius/automatic-downloads/retrospective/RSC/lib/dictionaries/cif_core.dic
dictionary named 'cif_core.dic' version 2.4.2 from 2011-04-26 (30
times).

Automatic conversion script
Id: cif_fix_values 2281 2013-09-26 08:29:07Z andrius 

The following automatic conversions were performed:

'_exptl_crystal_density_meas' value 'not measured' was changed to '?'
- the value is perceived as not measured.

Automatic conversion script
Id: cif_fix_values 3008 2015-01-20 13:52:24Z robertas 

The following automatic conversions were performed:

'_refine_ls_weighting_scheme' value 'calc
w=1/[\s^2^(Fo^2^)+(0.0655P)^2^+0.0000P] where P=(Fo^2^+2Fc^2^)/3' was
changed to 'calc'. New tag '_refine_ls_weighting_details' was
created. The value of the new tag was set to
'w=1/[\s^2^(Fo^2^)+(0.0655P)^2^+0.0000P] where P=(Fo^2^+2Fc^2^)/3'.

Automatic conversion script
Id: cif_fix_values 3143 2015-03-26 13:38:13Z robertas 
;
_cod_original_sg_symbol_H-M P-1
_cod_database_code 7115088

loop_
_symmetry_equiv_pos_as_xyz
'x, y, z'
'-x, -y, -z'

loop_
_atom_site_aniso_label
_atom_site_aniso_U_11
_atom_site_aniso_U_22
_atom_site_aniso_U_33
_atom_site_aniso_U_23
_atom_site_aniso_U_13
_atom_site_aniso_U_12
Rh1 0.0266(3) 0.0321(4) 0.0258(3) -0.0164(3) 0.0081(3) -0.0012(3)
Rh2 0.0262(3) 0.0285(4) 0.0270(3) -0.0148(3) 0.0048(3) 0.0018(3)
N1 0.059(4) 0.030(4) 0.035(4) -0.004(3) -0.001(3) -0.018(3)
N2 0.044(4) 0.032(4) 0.040(4) 0.002(3) -0.010(3) -0.012(3)
N3 0.034(4) 0.042(4) 0.027(3) -0.020(3) 0.002(3) 0.000(3)
N4 0.038(4) 0.034(4) 0.031(4) -0.012(3) -0.006(3) 0.005(3)
N5 0.031(4) 0.035(4) 0.037(4) -0.017(3) -0.002(3) -0.005(3)
N6 0.031(3) 0.028(4) 0.039(4) -0.018(3) -0.004(3) -0.002(3)
O1 0.031(3) 0.096(5) 0.051(4) -0.032(4) 0.013(3) -0.017(3)
O2 0.103(6) 0.062(5) 0.108(6) -0.062(5) 0.007(5) 0.005(4)
O3 0.063(4) 0.079(5) 0.060(4) -0.048(4) 0.005(3) -0.002(4)
O4 0.036(3) 0.069(5) 0.102(5) -0.042(4) -0.012(3) 0.006(3)
O201 0.024(3) 0.033(3) 0.037(3) -0.018(2) 0.009(2) 0.000(2)
O202 0.028(3) 0.029(3) 0.031(3) -0.014(2) 0.009(2) -0.001(2)
O203 0.025(2) 0.039(3) 0.030(3) -0.019(2) 0.004(2) 0.001(2)
O204 0.032(3) 0.028(3) 0.031(3) -0.016(2) -0.001(2) 0.005(2)
C1 0.060(6) 0.025(4) 0.029(4) -0.010(4) -0.006(4) -0.008(4)
C2 0.046(5) 0.037(5) 0.028(4) -0.010(4) -0.002(4) -0.007(4)
C3 0.028(4) 0.025(4) 0.026(4) -0.015(3) 0.007(3) -0.001(3)
C4 0.030(4) 0.029(4) 0.027(4) -0.016(3) 0.006(3) -0.003(3)
C5 0.021(4) 0.032(4) 0.028(4) -0.020(3) -0.002(3) 0.006(3)
C11 0.031(4) 0.043(5) 0.025(4) -0.020(4) 0.016(3) -0.009(4)
C12 0.037(5) 0.074(6) 0.031(4) -0.023(4) 0.001(4) -0.009(4)
C13 0.041(5) 0.067(6) 0.046(5) -0.025(5) -0.007(4) -0.017(4)
C14 0.037(5) 0.047(5) 0.046(5) -0.023(4) 0.006(4) -0.007(4)
C15 0.043(5) 0.092(8) 0.032(5) -0.022(5) 0.007(4) -0.023(5)
C16 0.031(4) 0.067(6) 0.044(5) -0.013(5) -0.003(4) -0.012(4)
C17 0.040(5) 0.097(9) 0.086(8) -0.032(7) 0.007(5) -0.002(6)
C21 0.040(4) 0.021(4) 0.044(5) -0.016(4) 0.002(4) 0.002(4)
C22 0.068(6) 0.043(6) 0.061(6) -0.028(5) -0.017(5) 0.006(5)
C23 0.091(8) 0.043(6) 0.083(8) -0.026(6) -0.034(6) 0.023(6)
C24 0.055(6) 0.038(6) 0.076(7) -0.035(5) 0.012(5) -0.005(5)
C25 0.081(7) 0.054(6) 0.057(6) -0.033(5) -0.006(5) -0.011(6)
C26 0.068(6) 0.047(6) 0.068(6) -0.032(5) -0.018(5) 0.006(5)
C27 0.109(9) 0.076(8) 0.116(10) -0.070(8) 0.020(8) -0.026(7)
C31 0.030(4) 0.056(6) 0.031(5) -0.024(4) 0.007(3) -0.008(4)
C32 0.042(5) 0.058(6) 0.047(5) -0.033(5) 0.004(4) -0.007(4)
C33 0.042(5) 0.058(6) 0.051(6) -0.027(5) -0.003(4) 0.000(4)
C34 0.039(5) 0.056(6) 0.043(5) -0.033(5) 0.002(4) -0.004(4)
C35 0.044(5) 0.059(6) 0.038(5) -0.022(5) 0.002(4) -0.008(4)
C36 0.049(5) 0.058(6) 0.055(6) -0.023(5) 0.000(4) -0.013(5)
C37 0.082(7) 0.116(10) 0.032(5) -0.044(6) 0.008(5) -0.005(7)
C41 0.035(4) 0.045(5) 0.038(5) -0.027(4) -0.007(4) 0.006(4)
C42 0.039(5) 0.039(5) 0.046(5) -0.019(4) -0.007(4) 0.000(4)
C43 0.040(5) 0.056(6) 0.051(5) -0.030(5) -0.002(4) -0.005(4)
C44 0.039(5) 0.050(6) 0.071(6) -0.032(5) -0.009(5) -0.004(4)
C45 0.055(6) 0.040(5) 0.063(6) -0.019(5) -0.010(5) 0.004(5)
C46 0.042(5) 0.043(5) 0.044(5) -0.014(4) -0.003(4) -0.002(4)
C47 0.050(6) 0.060(8) 0.171(13) -0.029(8) -0.048(8) 0.021(6)
C51 0.029(4) 0.045(5) 0.043(5) -0.032(4) 0.010(4) 0.000(4)
C52 0.022(4) 0.042(5) 0.043(5) -0.028(4) 0.014(4) -0.005(4)
C53 0.037(5) 0.084(7) 0.043(5) -0.034(5) 0.008(4) -0.002(5)
C54 0.029(4) 0.066(6) 0.044(5) -0.024(5) 0.006(4) 0.000(4)
C61 0.036(4) 0.038(5) 0.037(5) -0.016(4) 0.000(4) -0.003(4)
C62 0.030(4) 0.033(5) 0.052(5) -0.027(4) 0.013(4) -0.002(4)
C63 0.071(6) 0.094(8) 0.071(7) -0.060(7) -0.038(6) 0.052(6)
C64 0.074(7) 0.095(9) 0.073(7) -0.061(7) -0.038(6) 0.052(6)
C1S 0.060(6) 0.071(8) 0.071(7) -0.027(6) -0.001(5) 0.002(6)
Cl1 0.089(2) 0.077(2) 0.085(2) -0.036(2) 0.030(2) -0.014(2)
Cl2 0.071(3) 0.068(5) 0.187(22) -0.038(8) -0.017(5) -0.006(3)
Cl2' 0.057(6) 0.080(13) 0.112(21) -0.043(14) 0.006(7) -0.011(6)
C2S 0.051(5) 0.081(8) 0.067(6) -0.046(6) 0.002(5) -0.005(5)
Cl3 0.084(2) 0.130(3) 0.128(3) -0.088(3) 0.002(2) -0.018(2)
Cl4 0.071(2) 0.076(2) 0.091(2) -0.035(2) 0.014(2) 0.0035(15)

loop_
_atom_site_label
_atom_site_type_symbol
_atom_site_fract_x
_atom_site_fract_y
_atom_site_fract_z
_atom_site_U_iso_or_equiv
_atom_site_thermal_displace_type
_atom_site_occupancy
_atom_site_calc_flag
_atom_site_refinement_flags
_atom_site_disorder_group
Rh1 Rh 1.06593(4) 1.14018(5) 0.75278(4) 0.0301(2) Uani 1 d . .
Rh2 Rh 0.89628(4) 1.22556(4) 0.83564(4) 0.0294(2) Uani 1 d . .
N1 N 1.1180(6) 1.2784(5) 0.6822(5) 0.044(2) Uani 1 d . .
N2 N 0.9590(5) 1.3579(5) 0.7619(5) 0.042(2) Uani 1 d . .
N3 N 0.9878(5) 1.1694(5) 0.6431(4) 0.0352(15) Uani 1 d . .
N4 N 0.8264(5) 1.2522(5) 0.7204(4) 0.037(2) Uani 1 d . .
N5 N 1.2243(5) 1.0574(5) 0.6881(5) 0.0341(15) Uani 1 d . .
N6 N 0.7466(5) 1.2987(5) 0.9194(5) 0.0320(14) Uani 1 d . .
O1 O 1.5499(4) 1.2849(5) 0.4454(4) 0.061(2) Uani 1 d . .
O2 O 0.7363(6) 1.6918(6) 0.8820(6) 0.091(2) Uani 1 d . .
O3 O 1.2095(5) 0.9851(5) 0.3588(5) 0.066(2) Uani 1 d . .
O4 O 0.3696(5) 1.4045(5) 0.7642(5) 0.069(2) Uani 1 d . .
O201 O 1.0003(4) 1.0037(4) 0.8342(4) 0.0343(12) Uani 1 d . .
O202 O 0.8436(4) 1.0820(4) 0.9092(3) 0.0322(12) Uani 1 d . .
O203 O 1.1350(4) 1.1108(4) 0.8733(3) 0.0327(12) Uani 1 d . .
O204 O 0.9781(4) 1.1902(4) 0.9494(3) 0.0321(11) Uani 1 d . .
C1 C 1.0608(7) 1.3601(6) 0.7045(5) 0.039(2) Uani 1 d . .
H1A H 1.0927(7) 1.4204(6) 0.6792(5) 0.046 Uiso 1 calc R .
C2 C 0.8844(6) 1.2172(6) 0.6479(6) 0.039(2) Uani 1 d . .
H2A H 0.8492(6) 1.2274(6) 0.5969(6) 0.047 Uiso 1 calc R .
C3 C 1.0759(6) 1.1381(5) 0.9451(5) 0.028(2) Uani 1 d . .
C4 C 1.1239(6) 1.1010(5) 1.0361(5) 0.030(2) Uani 1 d . .
H4A H 1.0949(6) 1.1502(5) 1.0710(5) 0.036 Uiso 1 calc R .
H4B H 1.2055(6) 1.0953(5) 1.0166(5) 0.036 Uiso 1 calc R .
C5 C 0.9086(5) 1.0032(5) 0.8958(5) 0.027(2) Uani 1 d . .
C11 C 1.2308(6) 1.2846(6) 0.6229(5) 0.035(2) Uani 1 d . .
C12 C 1.3197(6) 1.2524(7) 0.6670(6) 0.048(2) Uani 1 d . .
H12A H 1.3070(6) 1.2301(7) 0.7371(6) 0.057 Uiso 1 calc R .
C13 C 1.4272(7) 1.2516(7) 0.6124(6) 0.049(2) Uani 1 d . .
H13A H 1.4878(7) 1.2287(7) 0.6441(6) 0.059 Uiso 1 calc R .
C14 C 1.4447(6) 1.2859(7) 0.5076(6) 0.045(2) Uani 1 d . .
C15 C 1.3574(7) 1.3151(8) 0.4635(6) 0.057(3) Uani 1 d . .
H15A H 1.3698(7) 1.3345(8) 0.3938(6) 0.068 Uiso 1 calc R .
C16 C 1.2501(6) 1.3169(7) 0.5201(6) 0.050(2) Uani 1 d . .
H16A H 1.1894(6) 1.3403(7) 0.4884(6) 0.060 Uiso 1 calc R .
C17 C 1.6436(7) 1.2468(10) 0.4912(8) 0.082(3) Uani 1 d . .
H17A H 1.7119(7) 1.2502(10) 0.4400(8) 0.122 Uiso 1 calc R .
H17B H 1.6409(7) 1.1756(10) 0.5361(8) 0.122 Uiso 1 calc R .
H17C H 1.6418(7) 1.2885(10) 0.5288(8) 0.122 Uiso 1 calc R .
C21 C 0.9091(6) 1.4463(6) 0.7921(6) 0.038(2) Uani 1 d . .
C22 C 0.8348(7) 1.5237(7) 0.7408(7) 0.056(2) Uani 1 d . .
H22A H 0.8222(7) 1.5217(7) 0.6830(7) 0.067 Uiso 1 calc R .
C23 C 0.7798(9) 1.6027(8) 0.7728(8) 0.075(3) Uani 1 d . .
H23A H 0.7289(9) 1.6544(8) 0.7372(8) 0.090 Uiso 1 calc R .
C24 C 0.7972(7) 1.6083(7) 0.8559(8) 0.058(3) Uani 1 d . .
C25 C 0.8711(8) 1.5319(8) 0.9092(7) 0.062(3) Uani 1 d . .
H25A H 0.8835(8) 1.5343(8) 0.9669(7) 0.074 Uiso 1 calc R .
C26 C 0.9265(8) 1.4517(7) 0.8753(7) 0.059(2) Uani 1 d . .
H26A H 0.9774(8) 1.3997(7) 0.9106(7) 0.071 Uiso 1 calc R .
C27 C 0.7425(10) 1.6934(9) 0.9730(10) 0.096(4) Uani 1 d . .
H27A H 0.6965(10) 1.7555(9) 0.9826(10) 0.145 Uiso 1 calc R .
H27B H 0.8194(10) 1.6927(9) 0.9720(10) 0.145 Uiso 1 calc R .
H27C H 0.7160(10) 1.6332(9) 1.0275(10) 0.145 Uiso 1 calc R .
C31 C 1.0392(6) 1.1288(7) 0.5644(6) 0.039(2) Uani 1 d . .
C32 C 1.0733(6) 1.0211(7) 0.5926(6) 0.048(2) Uani 1 d . .
H32A H 1.0590(6) 0.9786(7) 0.6606(6) 0.057 Uiso 1 calc R .
C33 C 1.1274(6) 0.9781(7) 0.5210(6) 0.051(2) Uani 1 d . .
H33A H 1.1480(6) 0.9060(7) 0.5402(6) 0.061 Uiso 1 calc R .
C34 C 1.1512(6) 1.0386(7) 0.4233(6) 0.045(2) Uani 1 d . .
C35 C 1.1191(6) 1.1433(7) 0.3913(6) 0.048(2) Uani 1 d . .
H35A H 1.1339(6) 1.1843(7) 0.3228(6) 0.058 Uiso 1 calc R .
C36 C 1.0621(7) 1.1886(8) 0.4656(7) 0.055(2) Uani 1 d . .
H36A H 1.0404(7) 1.2606(8) 0.4458(7) 0.066 Uiso 1 calc R .
C37 C 1.2336(9) 1.0438(9) 0.2553(6) 0.078(3) Uani 1 d . .
H37A H 1.2739(9) 0.9984(9) 0.2188(6) 0.117 Uiso 1 calc R .
H37B H 1.2790(9) 1.0944(9) 0.2429(6) 0.117 Uiso 1 calc R .
H37C H 1.1644(9) 1.0791(9) 0.2333(6) 0.117 Uiso 1 calc R .
C41 C 0.7096(6) 1.2940(6) 0.7241(6) 0.039(2) Uani 1 d . .
C42 C 0.6311(6) 1.2375(6) 0.8010(6) 0.042(2) Uani 1 d . .
H42A H 0.6555(6) 1.1723(6) 0.8458(6) 0.050 Uiso 1 calc R .
C43 C 0.5194(6) 1.2758(7) 0.8120(6) 0.048(2) Uani 1 d . .
H43A H 0.4676(6) 1.2376(7) 0.8645(6) 0.057 Uiso 1 calc R .
C44 C 0.4833(7) 1.3716(7) 0.7450(7) 0.051(2) Uani 1 d . .
C45 C 0.5597(7) 1.4283(7) 0.6663(7) 0.055(2) Uani 1 d . .
H45A H 0.5352(7) 1.4927(7) 0.6203(7) 0.066 Uiso 1 calc R .
C46 C 0.6731(7) 1.3876(7) 0.6573(6) 0.046(2) Uani 1 d . .
H46A H 0.7253(7) 1.4251(7) 0.6046(6) 0.056 Uiso 1 calc R .
C47 C 0.3264(8) 1.4995(9) 0.6936(11) 0.098(4) Uani 1 d . .
H47A H 0.2460(8) 1.5140(9) 0.7155(11) 0.147 Uiso 1 calc R .
H47B H 0.3445(8) 1.4934(9) 0.6285(11) 0.147 Uiso 1 calc R .
H47C H 0.3596(8) 1.5552(9) 0.6891(11) 0.147 Uiso 1 calc R .
C51 C 1.3035(6) 1.0382(6) 0.6369(6) 0.039(2) Uani 1 d . .
C52 C 1.4055(6) 1.0165(6) 0.5685(6) 0.036(2) Uani 1 d . .
C53 C 1.5019(7) 0.9618(8) 0.6015(6) 0.057(2) Uani 1 d . .
C54 C 1.5994(6) 0.9442(7) 0.5321(6) 0.049(2) Uani 1 d . .
C61 C 0.6741(6) 1.3539(6) 0.9471(6) 0.039(2) Uani 1 d . .
C62 C 0.5851(6) 1.4276(6) 0.9747(6) 0.040(2) Uani 1 d . .
C63 C 0.5126(8) 1.4825(9) 0.9125(8) 0.076(4) Uani 1 d . .
C64 C 0.5769(8) 1.4457(9) 1.0614(8) 0.078(4) Uani 1 d . .
C1S C 0.6319(8) 1.0638(9) 1.1000(8) 0.073(3) Uani 1 d . .
Cl1 Cl 0.5252(2) 1.1667(2) 1.1155(2) 0.0927(10) Uani 1 d . .
Cl2 Cl 0.5717(6) 0.9606(10) 1.1235(30) 0.115(7) Uani 0.67(5) d P 1
Cl2' Cl 0.5703(13) 0.9936(30) 1.0563(36) 0.086(9) Uani 0.33(5) d P 2
C2S C 0.8440(7) 1.2160(8) 1.1602(7) 0.064(3) Uani 1 d . .
Cl3 Cl 0.9313(3) 1.2855(3) 1.1709(3) 0.1059(11) Uani 1 d . .
Cl4 Cl 0.7137(2) 1.2250(2) 1.2445(2) 0.0883(9) Uani 1 d . .

loop_
_atom_type_symbol
_atom_type_description
_atom_type_scat_dispersion_real
_atom_type_scat_dispersion_imag
_atom_type_scat_source
C C 0.0033 0.0016 'International Tables Vol C Tables 4.2.6.8 and 6.1.1.4'
H H 0.0000 0.0000 'International Tables Vol C Tables 4.2.6.8 and 6.1.1.4'
N N 0.0061 0.0033 'International Tables Vol C Tables 4.2.6.8 and 6.1.1.4'
O O 0.0106 0.0060 'International Tables Vol C Tables 4.2.6.8 and 6.1.1.4'
Rh Rh -1.1178 0.9187 'International Tables Vol C Tables 4.2.6.8 and 6.1.1.4'
Cl Cl 0.1484 0.1585 'International Tables Vol C Tables 4.2.6.8 and 6.1.1.4'

loop_
_geom_angle_atom_site_label_1
_geom_angle_atom_site_label_2
_geom_angle_atom_site_label_3
_geom_angle
_geom_angle_site_symmetry_1
_geom_angle_site_symmetry_3
_geom_angle_publ_flag
N1 Rh1 N3 90.8(3) . . y
N1 Rh1 O201 174.6(2) . . y
N3 Rh1 O201 90.1(2) . . y
N1 Rh1 O203 90.7(2) . . y
N3 Rh1 O203 175.7(2) . . y
O201 Rh1 O203 88.0(2) . . y
N1 Rh1 N5 93.4(2) . . y
N3 Rh1 N5 95.5(2) . . y
O201 Rh1 N5 91.8(2) . . y
O203 Rh1 N5 88.4(2) . . y
N1 Rh1 Rh2 87.8(2) . . y
N3 Rh1 Rh2 88.5(2) . . y
O201 Rh1 Rh2 86.92(12) . . y
O203 Rh1 Rh2 87.56(12) . . y
N5 Rh1 Rh2 175.8(2) . . y
N2 Rh2 N4 91.0(3) . . y
N2 Rh2 O204 89.8(2) . . y
N4 Rh2 O204 175.4(2) . . y
N2 Rh2 O202 175.6(2) . . y
N4 Rh2 O202 90.0(2) . . y
O204 Rh2 O202 88.8(2) . . y
N2 Rh2 N6 92.7(2) . . y
N4 Rh2 N6 95.3(2) . . y
O204 Rh2 N6 89.2(2) . . y
O202 Rh2 N6 91.5(2) . . y
N2 Rh2 Rh1 88.1(2) . . y
N4 Rh2 Rh1 88.1(2) . . y
O204 Rh2 Rh1 87.37(12) . . y
O202 Rh2 Rh1 87.57(12) . . y
N6 Rh2 Rh1 176.4(2) . . y
C1 N1 C11 117.7(6) . . ?
C1 N1 Rh1 121.2(5) . . ?
C11 N1 Rh1 119.6(5) . . ?
C1 N2 C21 116.3(6) . . ?
C1 N2 Rh2 121.3(5) . . ?
C21 N2 Rh2 120.0(5) . . ?
C2 N3 C31 118.6(6) . . ?
C2 N3 Rh1 120.1(5) . . ?
C31 N3 Rh1 121.0(5) . . ?
C2 N4 C41 119.1(6) . . ?
C2 N4 Rh2 119.4(5) . . ?
C41 N4 Rh2 120.8(5) . . ?
C51 N5 Rh1 163.0(7) . . ?
C61 N6 Rh2 166.5(6) . . ?
C14 O1 C17 117.6(7) . . ?
C24 O2 C27 117.5(9) . . ?
C34 O3 C37 117.3(8) . . ?
C44 O4 C47 117.4(8) . . ?
C5 O201 Rh1 120.3(4) . . ?
C5 O202 Rh2 119.1(4) . . ?
C3 O203 Rh1 119.1(4) . . ?
C3 O204 Rh2 119.3(4) . . ?
N1 C1 N2 120.7(7) . . ?
N3 C2 N4 123.8(7) . . ?
O203 C3 O204 126.4(6) . . ?
O203 C3 C4 116.6(6) . . ?
O204 C3 C4 117.0(5) . . ?
C3 C4 C5 108.4(5) . 2_777 ?
O201 C5 O202 125.7(7) . . ?
O201 C5 C4 116.9(6) . 2_777 ?
O202 C5 C4 117.3(6) . 2_777 ?
C12 C11 C16 118.7(7) . . ?
C12 C11 N1 121.2(6) . . ?
C16 C11 N1 119.9(7) . . ?
C11 C12 C13 122.0(7) . . ?
C12 C13 C14 118.2(8) . . ?
C15 C14 O1 116.6(7) . . ?
C15 C14 C13 120.2(7) . . ?
O1 C14 C13 123.0(8) . . ?
C14 C15 C16 120.3(8) . . ?
C15 C16 C11 120.5(8) . . ?
C26 C21 C22 118.3(7) . . ?
C26 C21 N2 121.8(7) . . ?
C22 C21 N2 119.7(7) . . ?
C23 C22 C21 120.8(9) . . ?
C22 C23 C24 121.0(9) . . ?
C23 C24 C25 119.8(8) . . ?
C23 C24 O2 116.2(9) . . ?
C25 C24 O2 124.0(9) . . ?
C24 C25 C26 118.3(9) . . ?
C21 C26 C25 121.8(9) . . ?
C36 C31 C32 118.6(7) . . ?
C36 C31 N3 123.8(8) . . ?
C32 C31 N3 117.4(7) . . ?
C33 C32 C31 120.2(8) . . ?
C34 C33 C32 120.5(9) . . ?
C33 C34 C35 122.0(7) . . ?
C33 C34 O3 114.6(8) . . ?
C35 C34 O3 123.4(8) . . ?
C34 C35 C36 117.7(8) . . ?
C31 C36 C35 120.9(9) . . ?
C46 C41 C42 119.1(7) . . ?
C46 C41 N4 122.6(7) . . ?
C42 C41 N4 118.3(7) . . ?
C43 C42 C41 121.1(8) . . ?
C42 C43 C44 119.4(8) . . ?
O4 C44 C43 114.9(8) . . ?
O4 C44 C45 124.5(8) . . ?
C43 C44 C45 120.5(8) . . ?
C46 C45 C44 118.8(8) . . ?
C41 C46 C45 121.1(8) . . ?
N5 C51 C52 178.3(9) . . ?
C53 C52 C54 122.5(6) . 2_876 ?
C53 C52 C51 121.4(7) . . ?
C54 C52 C51 116.0(7) 2_876 . ?
C52 C53 C54 119.5(8) . . ?
C52 C54 C53 118.0(7) 2_876 . ?
N6 C61 C62 176.0(8) . . ?
C63 C62 C64 121.7(7) . . ?
C63 C62 C61 118.6(7) . . ?
C64 C62 C61 119.6(7) . . ?
C62 C63 C64 119.9(7) . 2_687 ?
C62 C64 C63 118.3(8) . 2_687 ?
Cl2 C1S Cl1 108.7(6) . . ?
Cl1 C1S Cl2' 104.6(10) . . ?
Cl3 C2S Cl4 109.5(5) . . ?

loop_
_geom_bond_atom_site_label_1
_geom_bond_atom_site_label_2
_geom_bond_distance
_geom_bond_site_symmetry_2
_geom_bond_publ_flag
Rh1 Rh2 2.4422(7) . y
Rh1 N1 2.014(6) . y
Rh1 N3 2.014(6) . y
Rh1 O201 2.081(5) . y
Rh1 O203 2.084(5) . y
Rh1 N5 2.221(6) . y
Rh2 N2 2.007(6) . y
Rh2 N4 2.028(6) . y
Rh2 O204 2.078(5) . y
Rh2 O202 2.085(5) . y
Rh2 N6 2.216(6) . y
N1 C1 1.323(9) . ?
N1 C11 1.448(9) . ?
N2 C1 1.324(9) . ?
N2 C21 1.448(9) . ?
N3 C2 1.309(9) . ?
N3 C31 1.437(9) . ?
N4 C2 1.325(9) . ?
N4 C41 1.441(9) . ?
N5 C51 1.117(8) . ?
N6 C61 1.145(9) . ?
O1 C14 1.385(9) . ?
O1 C17 1.422(11) . ?
O2 C24 1.383(10) . ?
O2 C27 1.400(13) . ?
O3 C34 1.400(9) . ?
O3 C37 1.412(11) . ?
O4 C44 1.378(10) . ?
O4 C47 1.433(13) . ?
O201 C5 1.253(8) . ?
O202 C5 1.266(8) . ?
O203 C3 1.260(7) . ?
O204 C3 1.270(8) . ?
C3 C4 1.499(9) . ?
C4 C5 1.510(10) 2_777 ?
C5 C4 1.510(10) 2_777 ?
C11 C12 1.359(10) . ?
C11 C16 1.379(11) . ?
C12 C13 1.367(11) . ?
C13 C14 1.407(11) . ?
C14 C15 1.344(11) . ?
C15 C16 1.376(11) . ?
C21 C26 1.367(11) . ?
C21 C22 1.378(11) . ?
C22 C23 1.356(12) . ?
C23 C24 1.365(13) . ?
C24 C25 1.383(13) . ?
C25 C26 1.387(12) . ?
C31 C36 1.360(12) . ?
C31 C32 1.408(12) . ?
C32 C33 1.376(10) . ?
C33 C34 1.351(12) . ?
C34 C35 1.365(12) . ?
C35 C36 1.435(11) . ?
C41 C46 1.368(11) . ?
C41 C42 1.400(11) . ?
C42 C43 1.366(10) . ?
C43 C44 1.388(12) . ?
C44 C45 1.394(12) . ?
C45 C46 1.393(11) . ?
C51 C52 1.445(10) . ?
C52 C53 1.379(11) . ?
C52 C54 1.392(11) 2_876 ?
C53 C54 1.402(10) . ?
C54 C52 1.392(11) 2_876 ?
C61 C62 1.423(10) . ?
C62 C63 1.366(11) . ?
C62 C64 1.398(11) . ?
C63 C64 1.400(11) 2_687 ?
C64 C63 1.400(11) 2_687 ?
C1S Cl2 1.708(13) . ?
C1S Cl1 1.767(10) . ?
C1S Cl2' 1.82(2) . ?
C2S Cl3 1.754(10) . ?
C2S Cl4 1.770(9) . ?
